data_7020959
loop_
_publ_author_name
'O'Reilly, Matthew E.'
'Ghiviriga, Ion'
'Abboud, Khalil A.'
'Veige, Adam S.'

_publ_section_title
;
 Unusually stable tungstenacyclobutadienes featuring an ONO trianionic
 pincer-type ligand
;
_journal_issue 10
_journal_name_full 'Dalton Transactions'
_journal_page_first 3326
_journal_paper_doi 10.1039/c2dt32653a
_journal_volume 42
_journal_year 2013
_chemical_formula_sum 'C33 H33 F12 N O2 W'
_chemical_formula_weight 887.45
_space_group_IT_number 14
_symmetry_cell_setting monoclinic
_symmetry_space_group_name_Hall '-P 2ybc'
_symmetry_space_group_name_H-M 'P 1 21/c 1'
_atom_sites_solution_hydrogens geom
_atom_sites_solution_primary direct
_atom_sites_solution_secondary difmap
_audit_creation_method SHELXL-97
_audit_update_record
;
2012-07-03 # Formatted by publCIF
;
_cell_angle_alpha 90.00
_cell_angle_beta 112.5630(10)
_cell_angle_gamma 90.00
_cell_formula_units_Z 4
_cell_length_a 19.6072(11)
_cell_length_b 9.2537(5)
_cell_length_c 18.9077(10)
_cell_measurement_reflns_used 9884
_cell_measurement_temperature 100(2)
_cell_measurement_theta_max 31.49
_cell_measurement_theta_min 2.25
_cell_volume 3168.0(3)
_computing_cell_refinement 'Bruker APEX2'
_computing_data_collection 'Bruker APEX2 (Bruker, 2008)'
_computing_data_reduction 'Bruker SAINT (Bruker, 2008)'
_computing_molecular_graphics 'Bruker SHELXTL'
_computing_publication_material 'Bruker SHELXTL'
_computing_structure_refinement 'Bruker SHELXTL'
_computing_structure_solution 'Bruker SHELXTL (Bruker, 2008)'
_diffrn_ambient_temperature 100(2)
_diffrn_measured_fraction_theta_full 1.000
_diffrn_measured_fraction_theta_max 1.000
_diffrn_measurement_device_type 'Bruker APEX-II DUO'
_diffrn_measurement_method 'phi and omega scans'
_diffrn_radiation_monochromator 'Bruker Triumph'
_diffrn_radiation_source 'fine-focus sealed tube'
_diffrn_radiation_type MoK\a
_diffrn_radiation_wavelength 0.71073
_diffrn_reflns_av_R_equivalents 0.0410
_diffrn_reflns_av_sigmaI/netI 0.0305
_diffrn_reflns_limit_h_max 25
_diffrn_reflns_limit_h_min -25
_diffrn_reflns_limit_k_max 12
_diffrn_reflns_limit_k_min -11
_diffrn_reflns_limit_l_max 24
_diffrn_reflns_limit_l_min -24
_diffrn_reflns_number 52389
_diffrn_reflns_theta_full 27.50
_diffrn_reflns_theta_max 27.50
_diffrn_reflns_theta_min 2.17
_diffrn_standards_decay_% 0
_diffrn_standards_interval_count 0
_diffrn_standards_interval_time 0
_diffrn_standards_number 0
_exptl_absorpt_coefficient_mu 3.750
_exptl_absorpt_correction_T_max 0.9529
_exptl_absorpt_correction_T_min 0.5941
_exptl_absorpt_correction_type numerical
_exptl_absorpt_process_details 'based on measured indexed crystal faces, Bruker SHELXTL v6.14 (Bruker 2008)'
_exptl_crystal_colour orange
_exptl_crystal_density_diffrn 1.861
_exptl_crystal_density_method 'not measured'
_exptl_crystal_description plates
_exptl_crystal_F_000 1744
_exptl_crystal_size_max 0.16
_exptl_crystal_size_mid 0.13
_exptl_crystal_size_min 0.01
_refine_diff_density_max 1.338
_refine_diff_density_min -0.787
_refine_diff_density_rms 0.089
_refine_ls_extinction_method none
_refine_ls_goodness_of_fit_ref 0.962
_refine_ls_hydrogen_treatment constr
_refine_ls_matrix_type full
_refine_ls_number_parameters 446
_refine_ls_number_reflns 7274
_refine_ls_number_restraints 0
_refine_ls_restrained_S_all 0.962
_refine_ls_R_factor_all 0.0297
_refine_ls_R_factor_gt 0.0209
_refine_ls_shift/su_max 0.001
_refine_ls_shift/su_mean 0.000
_refine_ls_structure_factor_coef Fsqd
_refine_ls_weighting_details 'calc w=1/[\s^2^(Fo^2^)+(0.0261P)^2^] where P=(Fo^2^+2Fc^2^)/3'
_refine_ls_weighting_scheme calc
_refine_ls_wR_factor_gt 0.0448
_refine_ls_wR_factor_ref 0.0462
_reflns_number_gt 6082
_reflns_number_total 7274
_reflns_threshold_expression I>2\s(I)
_cod_data_source_file c2dt32653a.txt
_cod_data_source_block orei34
_cod_original_sg_symbol_H-M P21/c
_cod_database_code 7020959

loop_
_symmetry_equiv_pos_as_xyz
'x, y, z'
'-x, y+1/2, -z+1/2'
'-x, -y, -z'
'x, -y-1/2, z-1/2'

loop_
_atom_site_label
_atom_site_type_symbol
_atom_site_fract_x
_atom_site_fract_y
_atom_site_fract_z
_atom_site_U_iso_or_equiv
_atom_site_adp_type
_atom_site_occupancy
_atom_site_symmetry_multiplicity
_atom_site_calc_flag
_atom_site_refinement_flags
_atom_site_disorder_assembly
_atom_site_disorder_group
W1 W 0.247806(6) 0.077468(10) 0.271440(6) 0.01267(3) Uani 1 1 d . . .
F1 F 0.08263(9) -0.22230(17) 0.19915(9) 0.0259(4) Uani 1 1 d . . .
F2 F 0.01460(9) -0.04228(17) 0.20115(10) 0.0266(4) Uani 1 1 d . . .
F3 F 0.02101(8) -0.22594(17) 0.27334(9) 0.0254(4) Uani 1 1 d . . .
F4 F 0.03881(9) 0.06890(17) 0.33855(9) 0.0270(4) Uani 1 1 d . . .
F5 F 0.09206(9) -0.10273(16) 0.41642(9) 0.0260(4) Uani 1 1 d . . .
F6 F 0.15212(9) 0.08997(16) 0.41417(9) 0.0260(4) Uani 1 1 d . . .
F7 F 0.39970(9) 0.45132(15) 0.38261(9) 0.0210(3) Uani 1 1 d . . .
F8 F 0.43972(8) 0.35938(16) 0.30159(8) 0.0194(3) Uani 1 1 d . . .
F9 F 0.50884(8) 0.35765(16) 0.42138(9) 0.0213(3) Uani 1 1 d . . .
F10 F 0.47736(9) 0.07767(16) 0.31828(9) 0.0238(3) Uani 1 1 d . . .
F11 F 0.51874(8) 0.07416(16) 0.44152(9) 0.0203(3) Uani 1 1 d . . .
F12 F 0.42570(8) -0.05774(14) 0.37539(9) 0.0198(3) Uani 1 1 d . . .
O1 O 0.14992(9) 0.03973(18) 0.27335(10) 0.0158(4) Uani 1 1 d . . .
O2 O 0.34002(9) 0.18949(17) 0.31168(10) 0.0135(4) Uani 1 1 d . . .
N1 N 0.28329(11) 0.0166(2) 0.38255(12) 0.0126(4) Uani 1 1 d . . .
C1 C 0.12813(14) -0.0717(3) 0.30937(15) 0.0160(5) Uani 1 1 d . . .
C2 C 0.18982(14) -0.1802(3) 0.35087(15) 0.0150(5) Uani 1 1 d . . .
C3 C 0.26171(14) -0.1283(3) 0.39069(14) 0.0128(5) Uani 1 1 d . . .
C4 C 0.31601(14) -0.2263(3) 0.43492(15) 0.0170(5) Uani 1 1 d . . .
H4A H 0.3643 -0.1922 0.4644 0.020 Uiso 1 1 calc R . .
C5 C 0.30022(15) -0.3715(3) 0.43617(15) 0.0172(6) Uani 1 1 d . . .
H5A H 0.3376 -0.4353 0.4674 0.021 Uiso 1 1 calc R . .
C6 C 0.23064(15) -0.4261(3) 0.39257(16) 0.0194(5) Uani 1 1 d . . .
C7 C 0.17576(15) -0.3286(3) 0.35247(16) 0.0184(6) Uani 1 1 d . . .
H7A H 0.1271 -0.3633 0.3252 0.022 Uiso 1 1 calc R . .
C8 C 0.06084(15) -0.1416(3) 0.24524(16) 0.0205(6) Uani 1 1 d . . .
C9 C 0.10205(14) -0.0031(3) 0.36993(16) 0.0179(6) Uani 1 1 d . . .
C10 C 0.21606(17) -0.5868(3) 0.38531(18) 0.0268(6) Uani 1 1 d . . .
H10A H 0.1628 -0.6043 0.3681 0.040 Uiso 1 1 calc R . .
H10B H 0.2416 -0.6330 0.4352 0.040 Uiso 1 1 calc R . .
H10C H 0.2343 -0.6273 0.3480 0.040 Uiso 1 1 calc R . .
C11 C 0.40302(13) 0.1943(2) 0.37770(14) 0.0119(5) Uani 1 1 d . . .
C12 C 0.38632(13) 0.1823(2) 0.45028(14) 0.0122(5) Uani 1 1 d . . .
C13 C 0.32904(14) 0.0903(3) 0.44961(14) 0.0132(5) Uani 1 1 d . . .
C14 C 0.31685(14) 0.0747(3) 0.51783(15) 0.0167(5) Uani 1 1 d . . .
H14A H 0.2782 0.0135 0.5183 0.020 Uiso 1 1 calc R . .
C15 C 0.35973(15) 0.1462(3) 0.58395(15) 0.0182(6) Uani 1 1 d . . .
H15A H 0.3502 0.1328 0.6292 0.022 Uiso 1 1 calc R . .
C16 C 0.41666(15) 0.2375(3) 0.58558(15) 0.0180(5) Uani 1 1 d . . .
C17 C 0.42874(14) 0.2537(3) 0.51809(14) 0.0157(5) Uani 1 1 d . . .
H17A H 0.4674 0.3158 0.5181 0.019 Uiso 1 1 calc R . .
C18 C 0.43871(14) 0.3415(3) 0.37136(15) 0.0158(5) Uani 1 1 d . . .
C19 C 0.45721(14) 0.0713(3) 0.37858(14) 0.0150(5) Uani 1 1 d . . .
C20 C 0.46593(18) 0.3116(3) 0.65839(16) 0.0287(7) Uani 1 1 d . . .
H20A H 0.4805 0.2423 0.7008 0.043 Uiso 1 1 calc R . .
H20B H 0.4392 0.3921 0.6695 0.043 Uiso 1 1 calc R . .
H20C H 0.5101 0.3484 0.6521 0.043 Uiso 1 1 calc R . .
C21 C 0.25296(15) -0.0436(3) 0.19177(15) 0.0176(6) Uani 1 1 d . . .
C22 C 0.22203(14) 0.0869(3) 0.14997(15) 0.0186(5) Uani 1 1 d . . .
C23 C 0.20919(14) 0.2132(3) 0.19065(15) 0.0180(6) Uani 1 1 d . . .
C24 C 0.27815(16) -0.1836(3) 0.16781(16) 0.0215(6) Uani 1 1 d . . .
C25 C 0.21675(17) -0.2544(3) 0.09918(17) 0.0304(7) Uani 1 1 d . . .
H25A H 0.2060 -0.1941 0.0536 0.046 Uiso 1 1 calc R . .
H25B H 0.1721 -0.2642 0.1103 0.046 Uiso 1 1 calc R . .
H25C H 0.2330 -0.3502 0.0899 0.046 Uiso 1 1 calc R . .
C26 C 0.34643(16) -0.1553(3) 0.14883(18) 0.0294(7) Uani 1 1 d . . .
H26A H 0.3867 -0.1187 0.1945 0.044 Uiso 1 1 calc R . .
H26B H 0.3343 -0.0836 0.1077 0.044 Uiso 1 1 calc R . .
H26C H 0.3618 -0.2456 0.1322 0.044 Uiso 1 1 calc R . .
C27 C 0.29984(17) -0.2871(3) 0.23602(16) 0.0262(7) Uani 1 1 d . . .
H27A H 0.3383 -0.2425 0.2805 0.039 Uiso 1 1 calc R . .
H27B H 0.3187 -0.3773 0.2232 0.039 Uiso 1 1 calc R . .
H27C H 0.2565 -0.3079 0.2481 0.039 Uiso 1 1 calc R . .
C28 C 0.19839(16) 0.1014(3) 0.06394(16) 0.0284(7) Uani 1 1 d . A .
H28A H 0.2272 0.0332 0.0460 0.034 Uiso 1 1 calc R . .
H28B H 0.2091 0.2006 0.0515 0.034 Uiso 1 1 calc R . .
C29 C 0.11484(18) 0.0698(4) 0.02153(19) 0.0410(8) Uani 1 1 d . . .
H29A H 0.1065 -0.0350 0.0251 0.049 Uiso 0.628(6) 1 calc PR A 1
H29B H 0.1005 0.0935 -0.0333 0.049 Uiso 0.628(6) 1 calc PR A 1
H29C H 0.1078 0.0291 -0.0292 0.049 Uiso 0.372(6) 1 d PR A 2
H29D H 0.1015 -0.0070 0.0504 0.049 Uiso 0.372(6) 1 d PR A 2
C30 C 0.0600(3) 0.1599(6) 0.0545(3) 0.0292(13) Uiso 0.628(6) 1 d P A 1
H30A H 0.0084 0.1298 0.0250 0.035 Uiso 0.628(6) 1 calc PR A 1
H30B H 0.0724 0.1316 0.1085 0.035 Uiso 0.628(6) 1 calc PR A 1
C31 C 0.0644(3) 0.3253(5) 0.0506(3) 0.0296(14) Uiso 0.628(6) 1 d P A 1
H31A H 0.0918 0.3528 0.0182 0.036 Uiso 0.628(6) 1 calc PR A 1
H31B H 0.0140 0.3663 0.0274 0.036 Uiso 0.628(6) 1 calc PR A 1
C30' C 0.0664(5) 0.1767(9) 0.0101(5) 0.030(2) Uiso 0.372(6) 1 d P A 2
H30C H 0.0191 0.1487 -0.0310 0.036 Uiso 0.372(6) 1 calc PR A 2
H30D H 0.0850 0.2638 -0.0072 0.036 Uiso 0.372(6) 1 calc PR A 2
C31' C 0.0532(4) 0.2126(9) 0.0823(5) 0.024(2) Uiso 0.372(6) 1 d P A 2
H31C H 0.0711 0.1320 0.1193 0.028 Uiso 0.372(6) 1 calc PR A 2
H31D H -0.0005 0.2238 0.0693 0.028 Uiso 0.372(6) 1 calc PR A 2
C32 C 0.1017(2) 0.3825(5) 0.1272(2) 0.0528(11) Uani 1 1 d . . .
H32A H 0.0817 0.3346 0.1621 0.063 Uiso 0.628(6) 1 calc PR A 1
H32B H 0.0909 0.4871 0.1268 0.063 Uiso 0.628(6) 1 calc PR A 1
H32C H 0.0876 0.4611 0.0888 0.063 Uiso 0.372(6) 1 d PR A 2
H32D H 0.0865 0.4111 0.1695 0.063 Uiso 0.372(6) 1 d PR A 2
C33 C 0.18549(17) 0.3609(3) 0.15847(19) 0.0328(8) Uani 1 1 d . A .
H33A H 0.2032 0.3783 0.1167 0.039 Uiso 1 1 calc R . .
H33B H 0.2091 0.4334 0.1990 0.039 Uiso 1 1 calc R . .

loop_
_atom_site_aniso_label
_atom_site_aniso_U_11
_atom_site_aniso_U_22
_atom_site_aniso_U_33
_atom_site_aniso_U_23
_atom_site_aniso_U_13
_atom_site_aniso_U_12
W1 0.01532(5) 0.01094(5) 0.01158(5) 0.00111(5) 0.00496(4) -0.00113(4)
F1 0.0290(9) 0.0257(9) 0.0228(9) -0.0082(7) 0.0098(8) -0.0058(7)
F2 0.0190(8) 0.0262(9) 0.0274(9) 0.0033(7) 0.0011(7) -0.0009(7)
F3 0.0219(8) 0.0225(8) 0.0323(10) -0.0009(7) 0.0111(8) -0.0080(7)
F4 0.0228(8) 0.0283(9) 0.0309(9) 0.0039(8) 0.0114(8) 0.0119(7)
F5 0.0340(9) 0.0231(9) 0.0296(9) 0.0071(7) 0.0219(8) 0.0049(7)
F6 0.0250(8) 0.0237(9) 0.0313(9) -0.0121(7) 0.0131(8) -0.0035(7)
F7 0.0308(9) 0.0116(8) 0.0263(9) 0.0009(6) 0.0171(8) 0.0007(6)
F8 0.0289(9) 0.0174(7) 0.0162(8) -0.0001(6) 0.0136(7) -0.0060(7)
F9 0.0197(8) 0.0204(8) 0.0208(8) -0.0014(7) 0.0047(7) -0.0080(6)
F10 0.0345(9) 0.0252(8) 0.0199(8) 0.0035(7) 0.0194(8) 0.0082(7)
F11 0.0177(8) 0.0213(8) 0.0198(8) 0.0004(7) 0.0047(7) 0.0032(7)
F12 0.0238(8) 0.0100(7) 0.0279(9) -0.0020(6) 0.0125(7) 0.0002(6)
O1 0.0159(9) 0.0140(9) 0.0177(10) 0.0054(7) 0.0065(8) 0.0002(7)
O2 0.0162(9) 0.0138(9) 0.0102(9) 0.0006(7) 0.0047(8) -0.0027(7)
N1 0.0172(11) 0.0095(10) 0.0110(11) 0.0019(8) 0.0054(9) -0.0018(8)
C1 0.0174(12) 0.0116(12) 0.0195(13) -0.0007(11) 0.0077(11) -0.0024(10)
C2 0.0182(13) 0.0128(12) 0.0172(14) 0.0024(10) 0.0103(12) 0.0019(10)
C3 0.0177(13) 0.0106(11) 0.0125(13) 0.0004(10) 0.0087(11) 0.0009(10)
C4 0.0171(13) 0.0198(13) 0.0159(13) 0.0029(11) 0.0084(11) 0.0037(11)
C5 0.0249(15) 0.0141(12) 0.0172(14) 0.0049(11) 0.0132(12) 0.0082(11)
C6 0.0302(15) 0.0115(12) 0.0235(14) 0.0013(12) 0.0181(13) 0.0011(12)
C7 0.0222(14) 0.0138(13) 0.0231(15) -0.0012(11) 0.0129(13) -0.0013(11)
C8 0.0186(14) 0.0181(13) 0.0241(15) 0.0016(12) 0.0074(12) -0.0020(11)
C9 0.0178(14) 0.0150(14) 0.0222(15) 0.0022(11) 0.0091(12) 0.0025(10)
C10 0.0399(17) 0.0125(13) 0.0348(17) 0.0012(13) 0.0218(15) 0.0012(13)
C11 0.0134(12) 0.0105(12) 0.0115(12) -0.0009(10) 0.0047(11) -0.0005(9)
C12 0.0155(12) 0.0090(11) 0.0125(13) 0.0004(10) 0.0057(11) 0.0032(9)
C13 0.0162(12) 0.0105(12) 0.0131(12) 0.0019(10) 0.0057(10) 0.0041(10)
C14 0.0185(13) 0.0164(12) 0.0182(13) 0.0042(12) 0.0105(11) 0.0036(11)
C15 0.0267(15) 0.0178(13) 0.0139(13) 0.0034(11) 0.0119(12) 0.0054(11)
C16 0.0297(15) 0.0109(12) 0.0139(13) -0.0009(10) 0.0089(12) 0.0044(11)
C17 0.0230(14) 0.0082(12) 0.0156(13) 0.0009(10) 0.0071(11) 0.0013(10)
C18 0.0198(14) 0.0144(13) 0.0141(13) 0.0005(10) 0.0076(12) -0.0023(10)
C19 0.0188(13) 0.0144(12) 0.0142(12) 0.0007(11) 0.0090(11) -0.0008(11)
C20 0.050(2) 0.0197(15) 0.0162(15) -0.0040(12) 0.0121(15) -0.0048(13)
C21 0.0206(14) 0.0193(14) 0.0145(13) -0.0028(11) 0.0085(11) -0.0061(11)
C22 0.0169(13) 0.0246(14) 0.0126(13) 0.0038(12) 0.0036(11) -0.0067(11)
C23 0.0152(13) 0.0197(13) 0.0183(14) 0.0043(11) 0.0055(12) -0.0024(10)
C24 0.0258(15) 0.0218(14) 0.0190(15) -0.0067(12) 0.0110(13) -0.0032(11)
C25 0.0347(17) 0.0302(17) 0.0283(17) -0.0140(14) 0.0142(15) -0.0091(14)
C26 0.0295(17) 0.0360(18) 0.0263(17) -0.0058(14) 0.0149(14) -0.0040(14)
C27 0.0371(17) 0.0195(14) 0.0275(16) -0.0057(12) 0.0186(15) -0.0023(12)
C28 0.0279(16) 0.0397(19) 0.0142(14) 0.0038(13) 0.0043(13) -0.0102(13)
C29 0.0316(18) 0.056(2) 0.0226(17) 0.0038(16) -0.0040(14) -0.0159(17)
C32 0.040(2) 0.087(3) 0.031(2) 0.0104(19) 0.0136(18) 0.037(2)
C33 0.0383(19) 0.0302(16) 0.0387(19) 0.0204(15) 0.0243(17) 0.0119(14)

loop_
_atom_type_symbol
_atom_type_description
_atom_type_scat_dispersion_real
_atom_type_scat_dispersion_imag
_atom_type_scat_source
C C 0.0033 0.0016 'International Tables Vol C Tables 4.2.6.8 and 6.1.1.4'
H H 0.0000 0.0000 'International Tables Vol C Tables 4.2.6.8 and 6.1.1.4'
N N 0.0061 0.0033 'International Tables Vol C Tables 4.2.6.8 and 6.1.1.4'
O O 0.0106 0.0060 'International Tables Vol C Tables 4.2.6.8 and 6.1.1.4'
F F 0.0171 0.0103 'International Tables Vol C Tables 4.2.6.8 and 6.1.1.4'
W W -0.8490 6.8722 'International Tables Vol C Tables 4.2.6.8 and 6.1.1.4'

loop_
_geom_angle_atom_site_label_1
_geom_angle_atom_site_label_2
_geom_angle_atom_site_label_3
_geom_angle
C23 W1 C21 83.04(11)
C23 W1 O1 92.39(9)
C21 W1 O1 104.95(9)
C23 W1 O2 89.20(9)
C21 W1 O2 107.16(9)
O1 W1 O2 147.80(7)
C23 W1 N1 153.22(10)
C21 W1 N1 123.66(10)
O1 W1 N1 83.14(8)
O2 W1 N1 81.16(7)
C23 W1 C22 42.03(11)
C21 W1 C22 41.01(10)
O1 W1 C22 101.27(9)
O2 W1 C22 101.29(8)
N1 W1 C22 164.62(9)
C1 O1 W1 128.81(15)
C11 O2 W1 137.59(14)
C13 N1 C3 117.82(19)
C13 N1 W1 130.02(15)
C3 N1 W1 111.98(15)
O1 C1 C2 113.9(2)
O1 C1 C8 104.8(2)
C2 C1 C8 113.2(2)
O1 C1 C9 107.9(2)
C2 C1 C9 107.9(2)
C8 C1 C9 108.9(2)
C7 C2 C3 119.2(2)
C7 C2 C1 121.9(2)
C3 C2 C1 118.8(2)
C2 C3 C4 118.3(2)
C2 C3 N1 122.7(2)
C4 C3 N1 118.7(2)
C5 C4 C3 121.0(2)
C5 C4 H4A 119.5
C3 C4 H4A 119.5
C4 C5 C6 121.2(2)
C4 C5 H5A 119.4
C6 C5 H5A 119.4
C7 C6 C5 117.9(2)
C7 C6 C10 120.7(3)
C5 C6 C10 121.3(2)
C6 C7 C2 122.1(3)
C6 C7 H7A 119.0
C2 C7 H7A 119.0
F2 C8 F1 106.7(2)
F2 C8 F3 106.7(2)
F1 C8 F3 108.2(2)
F2 C8 C1 111.8(2)
F1 C8 C1 110.7(2)
F3 C8 C1 112.4(2)
F4 C9 F6 107.0(2)
F4 C9 F5 106.9(2)
F6 C9 F5 106.9(2)
F4 C9 C1 112.9(2)
F6 C9 C1 110.8(2)
F5 C9 C1 111.9(2)
C6 C10 H10A 109.5
C6 C10 H10B 109.5
H10A C10 H10B 109.5
C6 C10 H10C 109.5
H10A C10 H10C 109.5
H10B C10 H10C 109.5
O2 C11 C12 112.54(19)
O2 C11 C19 110.95(19)
C12 C11 C19 108.54(19)
O2 C11 C18 103.38(19)
C12 C11 C18 112.90(19)
C19 C11 C18 108.41(19)
C17 C12 C13 119.1(2)
C17 C12 C11 122.1(2)
C13 C12 C11 118.7(2)
C12 C13 C14 118.1(2)
C12 C13 N1 122.0(2)
C14 C13 N1 120.0(2)
C15 C14 C13 121.6(2)
C15 C14 H14A 119.2
C13 C14 H14A 119.2
C14 C15 C16 121.1(2)
C14 C15 H15A 119.5
C16 C15 H15A 119.5
C15 C16 C17 117.5(2)
C15 C16 C20 121.6(2)
C17 C16 C20 120.8(2)
C16 C17 C12 122.6(2)
C16 C17 H17A 118.7
C12 C17 H17A 118.7
F8 C18 F7 106.8(2)
F8 C18 F9 106.37(19)
F7 C18 F9 107.2(2)
F8 C18 C11 111.2(2)
F7 C18 C11 110.6(2)
F9 C18 C11 114.3(2)
F11 C19 F12 107.6(2)
F11 C19 F10 107.29(19)
F12 C19 F10 106.39(19)
F11 C19 C11 112.2(2)
F12 C19 C11 110.62(19)
F10 C19 C11 112.4(2)
C16 C20 H20A 109.5
C16 C20 H20B 109.5
H20A C20 H20B 109.5
C16 C20 H20C 109.5
H20A C20 H20C 109.5
H20B C20 H20C 109.5
C22 C21 C24 131.9(2)
C22 C21 W1 78.64(15)
C24 C21 W1 149.1(2)
C21 C22 C23 119.9(2)
C21 C22 C28 123.6(2)
C23 C22 C28 116.5(2)
C21 C22 W1 60.35(14)
C23 C22 W1 59.54(13)
C28 C22 W1 175.2(2)
C22 C23 C33 127.0(2)
C22 C23 W1 78.44(15)
C33 C23 W1 154.0(2)
C21 C24 C27 107.5(2)
C21 C24 C26 109.7(2)
C27 C24 C26 108.6(2)
C21 C24 C25 112.2(2)
C27 C24 C25 108.6(2)
C26 C24 C25 110.2(2)
C24 C25 H25A 109.5
C24 C25 H25B 109.5
H25A C25 H25B 109.5
C24 C25 H25C 109.5
H25A C25 H25C 109.5
H25B C25 H25C 109.5
C24 C26 H26A 109.5
C24 C26 H26B 109.5
H26A C26 H26B 109.5
C24 C26 H26C 109.5
H26A C26 H26C 109.5
H26B C26 H26C 109.5
C24 C27 H27A 109.5
C24 C27 H27B 109.5
H27A C27 H27B 109.5
C24 C27 H27C 109.5
H27A C27 H27C 109.5
H27B C27 H27C 109.5
C22 C28 C29 111.4(2)
C22 C28 H28A 109.3
C29 C28 H28A 109.3
C22 C28 H28B 109.3
C29 C28 H28B 109.3
H28A C28 H28B 108.0
C30' C29 C28 119.4(5)
C30' C29 C30 33.1(4)
C28 C29 C30 114.8(3)
C30' C29 H29A 127.8
C28 C29 H29A 108.6
C30 C29 H29A 108.6
C30' C29 H29B 76.6
C28 C29 H29B 108.6
C30 C29 H29B 108.6
H29A C29 H29B 107.5
C30' C29 H29C 107.5
C28 C29 H29C 107.5
C30 C29 H29C 133.3
H29A C29 H29C 74.2
H29B C29 H29C 36.0
C30' C29 H29D 107.5
C28 C29 H29D 107.5
C30 C29 H29D 78.9
H29A C29 H29D 34.3
H29B C29 H29D 135.1
H29C C29 H29D 107.0
C31 C30 C29 115.3(4)
C31 C30 H30A 108.5
C29 C30 H30A 108.5
C31 C30 H30B 108.5
C29 C30 H30B 108.5
H30A C30 H30B 107.5
C32 C31 C30 109.4(4)
C32 C31 H31A 109.8
C30 C31 H31A 109.8
C32 C31 H31B 109.8
C30 C31 H31B 109.8
H31A C31 H31B 108.2
C32 C31 H32C 40.2
C30 C31 H32C 149.5
H31A C31 H32C 86.7
H31B C31 H32C 87.6
C29 C30' C31' 112.0(7)
C29 C30' H30C 109.2
C31' C30' H30C 109.2
C29 C30' H30D 109.2
C31' C30' H30D 109.2
H30C C30' H30D 107.9
C30' C31' C32 111.1(5)
C30' C31' H31C 109.4
C32 C31' H31C 109.4
C30' C31' H31D 109.4
C32 C31' H31D 109.4
H31C C31' H31D 108.0
C31 C32 C33 113.2(3)
C31 C32 C31' 42.5(3)
C33 C32 C31' 110.5(3)
C31 C32 H32A 108.9
C33 C32 H32A 108.9
C31' C32 H32A 70.3
C31 C32 H32B 108.9
C33 C32 H32B 108.9
C31' C32 H32B 138.6
H32A C32 H32B 107.8
C31 C32 H32C 69.0
C33 C32 H32C 109.6
C31' C32 H32C 109.6
H32A C32 H32C 138.3
H32B C32 H32C 43.7
C31 C32 H32D 135.4
C33 C32 H32D 109.6
C31' C32 H32D 109.6
H32A C32 H32D 42.7
H32B C32 H32D 67.4
H32C C32 H32D 108.1
C23 C33 C32 113.3(3)
C23 C33 H33A 108.9
C32 C33 H33A 108.9
C23 C33 H33B 108.9
C32 C33 H33B 108.9
H33A C33 H33B 107.7

loop_
_geom_bond_atom_site_label_1
_geom_bond_atom_site_label_2
_geom_bond_distance
W1 C23 1.897(3)
W1 C21 1.911(3)
W1 O1 1.9648(17)
W1 O2 1.9664(16)
W1 N1 2.023(2)
W1 C22 2.156(3)
F1 C8 1.336(3)
F2 C8 1.335(3)
F3 C8 1.349(3)
F4 C9 1.330(3)
F5 C9 1.339(3)
F6 C9 1.332(3)
F7 C18 1.337(3)
F8 C18 1.337(3)
F9 C18 1.345(3)
F10 C19 1.343(3)
F11 C19 1.331(3)
F12 C19 1.335(3)
O1 C1 1.390(3)
O2 C11 1.379(3)
N1 C13 1.416(3)
N1 C3 1.432(3)
C1 C2 1.536(4)
C1 C8 1.550(4)
C1 C9 1.558(3)
C2 C7 1.403(3)
C2 C3 1.403(3)
C3 C4 1.404(3)
C4 C5 1.381(4)
C4 H4A 0.9500
C5 C6 1.390(4)
C5 H5A 0.9500
C6 C7 1.386(4)
C6 C10 1.511(4)
C7 H7A 0.9500
C10 H10A 0.9800
C10 H10B 0.9800
C10 H10C 0.9800
C11 C12 1.532(3)
C11 C19 1.553(3)
C11 C18 1.557(3)
C12 C17 1.398(3)
C12 C13 1.405(3)
C13 C14 1.406(3)
C14 C15 1.379(4)
C14 H14A 0.9500
C15 C16 1.391(4)
C15 H15A 0.9500
C16 C17 1.392(3)
C16 C20 1.509(4)
C17 H17A 0.9500
C20 H20A 0.9800
C20 H20B 0.9800
C20 H20C 0.9800
C21 C22 1.443(4)
C21 C24 1.516(4)
C22 C23 1.473(4)
C22 C28 1.517(4)
C23 C33 1.496(4)
C24 C27 1.530(4)
C24 C26 1.536(4)
C24 C25 1.538(4)
C25 H25A 0.9800
C25 H25B 0.9800
C25 H25C 0.9800
C26 H26A 0.9800
C26 H26B 0.9800
C26 H26C 0.9800
C27 H27A 0.9800
C27 H27B 0.9800
C27 H27C 0.9800
C28 C29 1.550(4)
C28 H28A 0.9900
C28 H28B 0.9900
C29 C30' 1.330(9)
C29 C30 1.659(6)
C29 H29A 0.9900
C29 H29B 0.9900
C29 H29C 0.9900
C29 H29D 0.9900
C30 C31 1.536(7)
C30 H30A 0.9900
C30 H30B 0.9900
C31 C32 1.449(6)
C31 H31A 0.9900
C31 H31B 0.9900
C31 H32C 1.4334
C30' C31' 1.521(12)
C30' H30C 0.9900
C30' H30D 0.9900
C31' C32 1.865(9)
C31' H31C 0.9900
C31' H31D 0.9900
C32 C33 1.531(4)
C32 H32A 0.9900
C32 H32B 0.9900
C32 H32C 0.9900
C32 H32D 0.9900
C33 H33A 0.9900
C33 H33B 0.9900
